data_7002936
loop_
_publ_author_name
'Huang, Wei'
'Zhu, Xiang'
'Wua, Dayu'
'He, Cheng'
'Hu, Xiaoyue'
'Duan, Chunying'

_publ_section_title
;
 Structural modification of rhodamine-based sensors toward highly
 selective mercury detection in mixed organic/aqueous media
;
_journal_issue 47
_journal_name_full 'Dalton Transactions'
_journal_page_first 10457
_journal_page_last 10465
_journal_paper_doi 10.1039/b914490k
_journal_year 2009
_chemical_formula_sum 'C31 H30 N4 O S2'
_chemical_formula_weight 538.71
_chemical_name_systematic
;
?
;
_space_group_IT_number 2
_symmetry_cell_setting triclinic
_symmetry_space_group_name_Hall '-P 1'
_symmetry_space_group_name_H-M 'P -1'
_atom_sites_solution_hydrogens geom
_atom_sites_solution_primary direct
_atom_sites_solution_secondary difmap
_audit_creation_method SHELXL-97
_cell_angle_alpha 96.230(2)
_cell_angle_beta 111.291(2)
_cell_angle_gamma 90.157(2)
_cell_formula_units_Z 2
_cell_length_a 10.0965(3)
_cell_length_b 11.8619(4)
_cell_length_c 12.3663(4)
_cell_measurement_temperature 293(2)
_cell_volume 1370.38(8)
_computing_cell_refinement 'Bruker SMART'
_computing_data_collection 'Bruker SMART'
_computing_data_reduction 'Bruker SAINT'
_computing_molecular_graphics 'Bruker SHELXTL'
_computing_publication_material 'Bruker SHELXTL'
_computing_structure_refinement 'Bruker SHELXTL'
_computing_structure_solution 'Bruker SHELXTL'
_diffrn_ambient_temperature 293(2)
_diffrn_measured_fraction_theta_full 0.998
_diffrn_measured_fraction_theta_max 0.998
_diffrn_measurement_device_type 'CCD area detector'
_diffrn_measurement_method 'phi and omega scans'
_diffrn_radiation_monochromator graphite
_diffrn_radiation_source 'fine-focus sealed tube'
_diffrn_radiation_type MoK\a
_diffrn_radiation_wavelength 0.71073
_diffrn_reflns_av_R_equivalents 0.0313
_diffrn_reflns_av_sigmaI/netI 0.0365
_diffrn_reflns_limit_h_max 11
_diffrn_reflns_limit_h_min -12
_diffrn_reflns_limit_k_max 14
_diffrn_reflns_limit_k_min -14
_diffrn_reflns_limit_l_max 14
_diffrn_reflns_limit_l_min -13
_diffrn_reflns_number 16292
_diffrn_reflns_theta_full 25.00
_diffrn_reflns_theta_max 25.00
_diffrn_reflns_theta_min 2.17
_exptl_absorpt_coefficient_mu 0.226
_exptl_absorpt_correction_type none
_exptl_crystal_colour colorless
_exptl_crystal_density_diffrn 1.306
_exptl_crystal_density_method 'not measured'
_exptl_crystal_description block
_exptl_crystal_F_000 568
_exptl_crystal_size_max 0.30
_exptl_crystal_size_mid 0.25
_exptl_crystal_size_min 0.20
_refine_diff_density_max 0.793
_refine_diff_density_min -0.599
_refine_diff_density_rms 0.064
_refine_ls_extinction_method none
_refine_ls_goodness_of_fit_ref 1.077
_refine_ls_hydrogen_treatment 'riding mode'
_refine_ls_matrix_type full
_refine_ls_number_parameters 343
_refine_ls_number_reflns 4823
_refine_ls_number_restraints 0
_refine_ls_restrained_S_all 1.077
_refine_ls_R_factor_all 0.0909
_refine_ls_R_factor_gt 0.0646
_refine_ls_shift/su_max 0.000
_refine_ls_shift/su_mean 0.000
_refine_ls_structure_factor_coef Fsqd
_refine_ls_weighting_details 'calc w=1/[\s^2^(Fo^2^)+(0.1205P)^2^+0.4759P] where P=(Fo^2^+2Fc^2^)/3'
_refine_ls_weighting_scheme calc
_refine_ls_wR_factor_gt 0.1913
_refine_ls_wR_factor_ref 0.2072
_reflns_number_gt 3427
_reflns_number_total 4823
_reflns_threshold_expression >2sigma(I)
_cod_data_source_file b914490k.txt
_cod_data_source_block hw
_cod_depositor_comments
;
The following automatic conversions were performed:
'_symmetry_cell_setting' value 'Triclinic' changed to 'triclinic'
according to '/home/saulius/struct/CIF-dictionaries/cif_core.dic'
dictionary named 'cif_core.dic' version 2.4.1 from 2010-06-29.

Automatic conversion script
Id: cif_fix_enum 1527 2010-12-29 10:47:43Z saulius 
;
_cod_original_sg_symbol_H-M P-1
_cod_database_code 7002936

loop_
_symmetry_equiv_pos_as_xyz
'x, y, z'
'-x, -y, -z'

loop_
_atom_site_label
_atom_site_type_symbol
_atom_site_fract_x
_atom_site_fract_y
_atom_site_fract_z
_atom_site_U_iso_or_equiv
_atom_site_adp_type
_atom_site_occupancy
_atom_site_symmetry_multiplicity
_atom_site_calc_flag
_atom_site_refinement_flags
_atom_site_disorder_assembly
_atom_site_disorder_group
S2 S 0.22332(9) 0.75866(7) 0.38110(7) 0.0459(3) Uani 1 1 d . . .
S1 S 0.52230(13) 1.02654(12) 0.72041(13) 0.0923(5) Uani 1 1 d . . .
O1 O 0.1723(3) 0.5956(2) 0.03953(19) 0.0544(6) Uani 1 1 d . . .
C19 C 0.0492(3) 0.7093(2) 0.1452(3) 0.0366(7) Uani 1 1 d . . .
C24 C 0.2297(3) 0.5347(2) 0.1334(3) 0.0393(7) Uani 1 1 d . . .
C23 C 0.0811(3) 0.6790(2) 0.0467(3) 0.0385(7) Uani 1 1 d . . .
C14 C -0.0435(3) 0.7974(3) 0.1381(3) 0.0403(7) Uani 1 1 d . . .
H14A H -0.0668 0.8200 0.2031 0.048 Uiso 1 1 calc R . .
C13 C 0.1114(3) 0.6500(3) 0.2549(3) 0.0391(7) Uani 1 1 d . . .
C20 C 0.2052(3) 0.5563(2) 0.2360(3) 0.0386(7) Uani 1 1 d . . .
N4 N -0.1247(3) 0.8719(2) -0.1587(2) 0.0485(7) Uani 1 1 d . . .
H4A H -0.1835 0.9245 -0.1600 0.058 Uiso 1 1 calc R . .
C22 C -0.0692(3) 0.8180(2) -0.0596(3) 0.0381(7) Uani 1 1 d . . .
C18 C -0.1028(3) 0.8532(3) 0.0403(3) 0.0392(7) Uani 1 1 d . . .
N3 N 0.4753(3) 0.3006(2) 0.1883(3) 0.0515(7) Uani 1 1 d . . .
H3A H 0.5175 0.2621 0.2452 0.062 Uiso 1 1 calc R . .
C21 C 0.3627(3) 0.4027(3) 0.3100(3) 0.0430(8) Uani 1 1 d . . .
C31 C 0.3188(4) 0.4506(3) 0.1165(3) 0.0452(8) Uani 1 1 d . . .
H31A H 0.3335 0.4397 0.0462 0.054 Uiso 1 1 calc R . .
C26 C 0.0244(3) 0.7311(3) -0.0542(3) 0.0417(7) Uani 1 1 d . . .
H26A H 0.0489 0.7080 -0.1185 0.050 Uiso 1 1 calc R . .
C25 C 0.3852(3) 0.3836(3) 0.2031(3) 0.0408(7) Uani 1 1 d . . .
C15 C 0.2736(4) 0.4873(3) 0.3218(3) 0.0459(8) Uani 1 1 d . . .
H15A H 0.2583 0.4988 0.3918 0.055 Uiso 1 1 calc R . .
C11 C -0.0035(3) 0.6092(2) 0.2957(3) 0.0385(7) Uani 1 1 d . . .
C9 C 0.0011(3) 0.6572(3) 0.4044(3) 0.0426(8) Uani 1 1 d . . .
N1 N 0.2562(4) 0.8723(3) 0.6058(3) 0.0669(9) Uani 1 1 d . . .
C7 C 0.1191(4) 0.7422(3) 0.4642(3) 0.0481(8) Uani 1 1 d . . .
N2 N 0.1406(4) 0.7985(3) 0.5630(2) 0.0635(9) Uani 1 1 d . . .
C16 C -0.2010(4) 0.9485(3) 0.0382(3) 0.0540(9) Uani 1 1 d . . .
H16A H -0.2121 0.9615 0.1124 0.081 Uiso 1 1 calc R . .
H16B H -0.2921 0.9287 -0.0223 0.081 Uiso 1 1 calc R . .
H16C H -0.1616 1.0162 0.0232 0.081 Uiso 1 1 calc R . .
C29 C 0.5010(4) 0.2765(3) 0.0812(3) 0.0499(8) Uani 1 1 d . . .
H29A H 0.5368 0.3450 0.0627 0.060 Uiso 1 1 calc R . .
H29B H 0.4125 0.2515 0.0178 0.060 Uiso 1 1 calc R . .
C12 C -0.1071(4) 0.5303(3) 0.2311(3) 0.0494(8) Uani 1 1 d . . .
H12A H -0.1102 0.4983 0.1581 0.059 Uiso 1 1 calc R . .
C27 C -0.0879(4) 0.8433(3) -0.2603(3) 0.0515(9) Uani 1 1 d . . .
H27A H -0.1195 0.7654 -0.2923 0.062 Uiso 1 1 calc R . .
H27B H 0.0147 0.8490 -0.2374 0.062 Uiso 1 1 calc R . .
C4 C 0.3489(4) 1.0604(3) 0.6872(3) 0.0558(9) Uani 1 1 d . . .
C6 C -0.0984(4) 0.6233(3) 0.4494(3) 0.0599(10) Uani 1 1 d . . .
H6A H -0.0938 0.6541 0.5232 0.072 Uiso 1 1 calc R . .
C17 C 0.4366(5) 0.3330(3) 0.4075(3) 0.0663(11) Uani 1 1 d . . .
H17A H 0.4103 0.3567 0.4734 0.099 Uiso 1 1 calc R . .
H17B H 0.5378 0.3434 0.4298 0.099 Uiso 1 1 calc R . .
H17C H 0.4090 0.2542 0.3816 0.099 Uiso 1 1 calc R . .
C5 C 0.2360(4) 0.9750(4) 0.6370(3) 0.0608(10) Uani 1 1 d . . .
H5A H 0.1437 0.9953 0.6268 0.073 Uiso 1 1 calc R . .
C10 C -0.2090(4) 0.4974(3) 0.2744(4) 0.0655(11) Uani 1 1 d . . .
H10A H -0.2809 0.4439 0.2298 0.079 Uiso 1 1 calc R . .
C30 C 0.6080(5) 0.1853(4) 0.0929(4) 0.0747(12) Uani 1 1 d . . .
H30A H 0.6243 0.1700 0.0210 0.112 Uiso 1 1 calc R . .
H30B H 0.5719 0.1173 0.1102 0.112 Uiso 1 1 calc R . .
H30C H 0.6960 0.2106 0.1550 0.112 Uiso 1 1 calc R . .
C8 C -0.2033(5) 0.5439(3) 0.3836(4) 0.0661(11) Uani 1 1 d . . .
H8A H -0.2711 0.5211 0.4124 0.079 Uiso 1 1 calc R . .
C28 C -0.1544(5) 0.9201(3) -0.3527(3) 0.0667(11) Uani 1 1 d . . .
H28A H -0.1270 0.8989 -0.4186 0.100 Uiso 1 1 calc R . .
H28B H -0.1225 0.9972 -0.3216 0.100 Uiso 1 1 calc R . .
H28C H -0.2561 0.9131 -0.3771 0.100 Uiso 1 1 calc R . .
C2 C 0.4725(6) 1.2322(4) 0.7663(5) 0.0905(15) Uani 1 1 d . . .
H2B H 0.4855 1.3098 0.7906 0.109 Uiso 1 1 calc R . .
C3 C 0.3391(5) 1.1742(3) 0.7177(4) 0.0744(12) Uani 1 1 d . . .
H3B H 0.2535 1.2089 0.7073 0.089 Uiso 1 1 calc R . .
C1 C 0.5794(6) 1.1623(5) 0.7737(4) 0.0964(18) Uani 1 1 d . . .
H1C H 0.6749 1.1863 0.8049 0.116 Uiso 1 1 calc R . .

loop_
_atom_site_aniso_label
_atom_site_aniso_U_11
_atom_site_aniso_U_22
_atom_site_aniso_U_33
_atom_site_aniso_U_23
_atom_site_aniso_U_13
_atom_site_aniso_U_12
S2 0.0498(5) 0.0487(5) 0.0375(5) 0.0035(4) 0.0143(4) 0.0067(4)
S1 0.0637(8) 0.0989(9) 0.1096(11) 0.0019(8) 0.0291(7) 0.0025(7)
O1 0.0791(17) 0.0590(14) 0.0351(12) 0.0179(10) 0.0290(11) 0.0443(12)
C19 0.0400(17) 0.0394(16) 0.0309(16) 0.0053(13) 0.0132(13) 0.0102(13)
C24 0.0472(18) 0.0378(16) 0.0343(16) 0.0094(13) 0.0150(14) 0.0179(14)
C23 0.0460(18) 0.0371(16) 0.0348(16) 0.0077(13) 0.0166(14) 0.0165(13)
C14 0.0464(18) 0.0452(17) 0.0341(16) 0.0041(13) 0.0206(14) 0.0161(14)
C13 0.0431(18) 0.0430(16) 0.0316(16) 0.0051(13) 0.0139(13) 0.0129(13)
C20 0.0444(18) 0.0401(16) 0.0339(16) 0.0068(13) 0.0167(14) 0.0137(13)
N4 0.0598(18) 0.0510(16) 0.0411(16) 0.0196(13) 0.0221(13) 0.0260(14)
C22 0.0400(17) 0.0397(16) 0.0363(17) 0.0099(13) 0.0144(13) 0.0088(13)
C18 0.0392(17) 0.0400(16) 0.0409(17) 0.0093(13) 0.0164(14) 0.0127(13)
N3 0.0565(18) 0.0519(16) 0.0526(17) 0.0171(14) 0.0244(14) 0.0305(14)
C21 0.0454(18) 0.0438(17) 0.0395(17) 0.0128(14) 0.0127(14) 0.0148(14)
C31 0.056(2) 0.0479(18) 0.0365(17) 0.0079(14) 0.0214(15) 0.0205(15)
C26 0.054(2) 0.0442(17) 0.0328(16) 0.0098(13) 0.0211(14) 0.0174(15)
C25 0.0408(17) 0.0384(16) 0.0443(18) 0.0062(14) 0.0164(14) 0.0137(13)
C15 0.057(2) 0.0502(18) 0.0350(17) 0.0098(14) 0.0211(15) 0.0171(16)
C11 0.0440(18) 0.0409(16) 0.0345(16) 0.0102(13) 0.0173(14) 0.0135(14)
C9 0.0502(19) 0.0462(17) 0.0350(17) 0.0080(14) 0.0190(15) 0.0088(15)
N1 0.070(2) 0.079(2) 0.0518(19) -0.0123(17) 0.0276(17) -0.0053(18)
C7 0.051(2) 0.0510(19) 0.0433(19) 0.0073(15) 0.0174(16) 0.0074(16)
N2 0.081(2) 0.0685(19) 0.0353(16) -0.0188(15) 0.0212(15) -0.0164(17)
C16 0.060(2) 0.058(2) 0.051(2) 0.0185(17) 0.0253(17) 0.0300(17)
C29 0.054(2) 0.0469(18) 0.049(2) 0.0058(15) 0.0187(16) 0.0199(16)
C12 0.065(2) 0.0472(18) 0.0385(18) 0.0031(15) 0.0229(17) 0.0089(17)
C27 0.061(2) 0.056(2) 0.0403(19) 0.0127(16) 0.0204(16) 0.0166(17)
C4 0.060(2) 0.066(2) 0.042(2) 0.0053(17) 0.0195(17) -0.0043(18)
C6 0.072(3) 0.071(2) 0.046(2) 0.0016(18) 0.0351(19) 0.000(2)
C17 0.080(3) 0.071(2) 0.055(2) 0.027(2) 0.027(2) 0.040(2)
C5 0.058(2) 0.076(3) 0.047(2) 0.0025(19) 0.0193(18) 0.001(2)
C10 0.069(3) 0.061(2) 0.062(2) 0.0005(19) 0.020(2) -0.014(2)
C30 0.083(3) 0.082(3) 0.073(3) 0.014(2) 0.042(2) 0.045(2)
C8 0.073(3) 0.070(2) 0.065(3) 0.006(2) 0.037(2) -0.012(2)
C28 0.084(3) 0.074(3) 0.052(2) 0.031(2) 0.030(2) 0.028(2)
C2 0.102(4) 0.070(3) 0.106(4) -0.008(3) 0.050(3) -0.018(3)
C3 0.067(3) 0.055(2) 0.108(4) 0.011(2) 0.039(3) 0.004(2)
C1 0.089(4) 0.125(4) 0.074(3) -0.007(3) 0.033(3) -0.048(3)

loop_
_atom_type_symbol
_atom_type_description
_atom_type_scat_dispersion_real
_atom_type_scat_dispersion_imag
_atom_type_scat_source
C C 0.0033 0.0016 'International Tables Vol C Tables 4.2.6.8 and 6.1.1.4'
H H 0.0000 0.0000 'International Tables Vol C Tables 4.2.6.8 and 6.1.1.4'
N N 0.0061 0.0033 'International Tables Vol C Tables 4.2.6.8 and 6.1.1.4'
O O 0.0106 0.0060 'International Tables Vol C Tables 4.2.6.8 and 6.1.1.4'
S S 0.1246 0.1234 'International Tables Vol C Tables 4.2.6.8 and 6.1.1.4'

loop_
_geom_angle_atom_site_label_1
_geom_angle_atom_site_label_2
_geom_angle_atom_site_label_3
_geom_angle
_geom_angle_site_symmetry_1
_geom_angle_site_symmetry_3
_geom_angle_publ_flag
C7 S2 C13 93.99(15) . . ?
C1 S1 C4 91.6(3) . . ?
C23 O1 C24 118.3(2) . . ?
C23 C19 C14 115.9(3) . . ?
C23 C19 C13 122.1(3) . . ?
C14 C19 C13 122.0(3) . . ?
C20 C24 O1 123.5(3) . . ?
C20 C24 C31 122.6(3) . . ?
O1 C24 C31 113.8(3) . . ?
O1 C23 C19 123.5(3) . . ?
O1 C23 C26 113.7(3) . . ?
C19 C23 C26 122.8(3) . . ?
C18 C14 C19 124.0(3) . . ?
C20 C13 C11 113.1(3) . . ?
C20 C13 C19 110.2(2) . . ?
C11 C13 C19 111.9(2) . . ?
C20 C13 S2 109.1(2) . . ?
C11 C13 S2 103.5(2) . . ?
C19 C13 S2 108.8(2) . . ?
C24 C20 C15 115.5(3) . . ?
C24 C20 C13 122.3(3) . . ?
C15 C20 C13 122.2(3) . . ?
C22 N4 C27 122.5(3) . . ?
N4 C22 C26 120.8(3) . . ?
N4 C22 C18 120.3(3) . . ?
C26 C22 C18 118.8(3) . . ?
C14 C18 C22 118.2(3) . . ?
C14 C18 C16 121.6(3) . . ?
C22 C18 C16 120.2(3) . . ?
C25 N3 C29 122.4(3) . . ?
C15 C21 C25 118.1(3) . . ?
C15 C21 C17 121.8(3) . . ?
C25 C21 C17 120.0(3) . . ?
C25 C31 C24 120.6(3) . . ?
C23 C26 C22 120.2(3) . . ?
C31 C25 N3 121.3(3) . . ?
C31 C25 C21 118.7(3) . . ?
N3 C25 C21 120.0(3) . . ?
C21 C15 C20 124.5(3) . . ?
C12 C11 C9 120.2(3) . . ?
C12 C11 C13 123.1(3) . . ?
C9 C11 C13 116.7(3) . . ?
C11 C9 C6 120.5(3) . . ?
C11 C9 C7 114.1(3) . . ?
C6 C9 C7 125.4(3) . . ?
C5 N1 N2 117.3(3) . . ?
N2 C7 C9 124.4(3) . . ?
N2 C7 S2 123.9(3) . . ?
C9 C7 S2 111.7(2) . . ?
C7 N2 N1 116.4(3) . . ?
N3 C29 C30 110.3(3) . . ?
C11 C12 C10 119.7(3) . . ?
N4 C27 C28 111.9(3) . . ?
C3 C4 C5 128.2(4) . . ?
C3 C4 S1 110.8(3) . . ?
C5 C4 S1 120.9(3) . . ?
C8 C6 C9 119.1(3) . . ?
N1 C5 C4 123.1(4) . . ?
C8 C10 C12 120.2(3) . . ?
C6 C8 C10 120.2(4) . . ?
C1 C2 C3 112.0(4) . . ?
C4 C3 C2 112.5(4) . . ?
C2 C1 S1 113.1(4) . . ?

loop_
_geom_bond_atom_site_label_1
_geom_bond_atom_site_label_2
_geom_bond_distance
_geom_bond_site_symmetry_2
_geom_bond_publ_flag
S2 C7 1.741(4) . ?
S2 C13 1.910(3) . ?
S1 C1 1.688(5) . ?
S1 C4 1.707(4) . ?
O1 C23 1.370(4) . ?
O1 C24 1.379(4) . ?
C19 C23 1.381(4) . ?
C19 C14 1.393(4) . ?
C19 C13 1.523(4) . ?
C24 C20 1.377(4) . ?
C24 C31 1.394(4) . ?
C23 C26 1.385(4) . ?
C14 C18 1.382(4) . ?
C13 C20 1.515(4) . ?
C13 C11 1.520(4) . ?
C20 C15 1.390(4) . ?
N4 C22 1.378(4) . ?
N4 C27 1.441(4) . ?
C22 C26 1.390(4) . ?
C22 C18 1.417(4) . ?
C18 C16 1.502(4) . ?
N3 C25 1.385(4) . ?
N3 C29 1.439(4) . ?
C21 C15 1.380(4) . ?
C21 C25 1.417(5) . ?
C21 C17 1.504(4) . ?
C31 C25 1.376(4) . ?
C11 C12 1.354(4) . ?
C11 C9 1.387(4) . ?
C9 C6 1.390(5) . ?
C9 C7 1.474(5) . ?
N1 C5 1.277(5) . ?
N1 N2 1.362(4) . ?
C7 N2 1.271(4) . ?
C29 C30 1.512(5) . ?
C12 C10 1.394(5) . ?
C27 C28 1.503(4) . ?
C4 C3 1.376(5) . ?
C4 C5 1.433(5) . ?
C6 C8 1.369(5) . ?
C10 C8 1.383(6) . ?
C2 C1 1.346(7) . ?
C2 C3 1.402(7) . ?

loop_
_cod_related_entry_id
_cod_related_entry_database
_cod_related_entry_code
1 ChemSpider 30652643
